data_7032525
loop_
_publ_author_name
'Speed, Saskia'
'Font-Bard\'ia, Merc\`e'
'El Fallah, M. Salah'
'Vicente, Ramon'

_publ_section_title
;
 Four new trinuclear {Cu3(\m3-OH)(oximate)3}(2+) clusters: crystal
 structure and magnetic behaviour.
;
_journal_issue 44
_journal_name_full 'Dalton transactions (Cambridge, England : 2003)'
_journal_page_first 16919
_journal_page_last 16927
_journal_paper_doi 10.1039/c4dt02215g
_journal_volume 43
_journal_year 2014
_chemical_formula_moiety 'C37 H35 Cl Cu3 N9 O7 P, 4(H2 O)'
_chemical_formula_sum 'C37 H43 Cl Cu3 N9 O11 P'
_chemical_formula_weight 1046.84
_chemical_name_systematic
; 
 ? 
;
_space_group_IT_number 2
_symmetry_cell_setting triclinic
_symmetry_space_group_name_Hall '-P 1'
_symmetry_space_group_name_H-M 'P -1'
_atom_sites_solution_hydrogens geom
_atom_sites_solution_primary direct
_atom_sites_solution_secondary difmap
_audit_creation_method SHELXL-97
_cell_angle_alpha 108.861(3)
_cell_angle_beta 96.972(3)
_cell_angle_gamma 113.633(2)
_cell_formula_units_Z 2
_cell_length_a 12.4303(4)
_cell_length_b 13.4622(5)
_cell_length_c 15.7280(8)
_cell_measurement_reflns_used 1891
_cell_measurement_temperature 100.0(1)
_cell_measurement_theta_max 26.034
_cell_measurement_theta_min 2.252
_cell_volume 2184.01(18)
_computing_cell_refinement 'BRUKER APEX2'
_computing_data_collection 'BRUKER APEX2'
_computing_data_reduction 'BRUKER APEX2'
_computing_molecular_graphics 'ORTEP (Brueggermann and Smith, 1990)'
_computing_publication_material 'PLATON (Spek, 1990)'
_computing_structure_refinement 'SHELXL-97 (Sheldrick, 1997)'
_computing_structure_solution 'SHELXS-97 (Sheldrick, 1990)'
_diffrn_ambient_temperature 100.0(2)
_diffrn_measured_fraction_theta_full 0.997
_diffrn_measured_fraction_theta_max 0.997
_diffrn_measurement_device_type 'Bruker X8 KappaAPEXII'
_diffrn_measurement_method 'omega and phi scans'
_diffrn_radiation_monochromator graphite
_diffrn_radiation_source 'fine-focus sealed tube'
_diffrn_radiation_type MoK\a
_diffrn_radiation_wavelength 0.71073
_diffrn_reflns_av_R_equivalents 0.0596
_diffrn_reflns_av_sigmaI/netI 0.0581
_diffrn_reflns_limit_h_max 15
_diffrn_reflns_limit_h_min -15
_diffrn_reflns_limit_k_max 15
_diffrn_reflns_limit_k_min -16
_diffrn_reflns_limit_l_max 19
_diffrn_reflns_limit_l_min 0
_diffrn_reflns_number 8592
_diffrn_reflns_theta_full 26.02
_diffrn_reflns_theta_max 26.02
_diffrn_reflns_theta_min 1.79
_exptl_absorpt_coefficient_mu 1.613
_exptl_absorpt_correction_T_max 1.0000
_exptl_absorpt_correction_T_min 0.9421
_exptl_absorpt_correction_type multi-scan
_exptl_absorpt_process_details sadabs
_exptl_crystal_colour blue
_exptl_crystal_density_diffrn 1.592
_exptl_crystal_density_method 'not measured'
_exptl_crystal_description prism
_exptl_crystal_F_000 1070
_exptl_crystal_size_max 0.25
_exptl_crystal_size_mid 0.18
_exptl_crystal_size_min 0.14
_refine_diff_density_max 1.727
_refine_diff_density_min -0.889
_refine_diff_density_rms 0.103
_refine_ls_extinction_method none
_refine_ls_goodness_of_fit_ref 1.026
_refine_ls_hydrogen_treatment mixed
_refine_ls_matrix_type full
_refine_ls_number_parameters 622
_refine_ls_number_reflns 8592
_refine_ls_number_restraints 70
_refine_ls_restrained_S_all 1.047
_refine_ls_R_factor_all 0.0826
_refine_ls_R_factor_gt 0.0489
_refine_ls_shift/su_max 0.000
_refine_ls_shift/su_mean 0.000
_refine_ls_structure_factor_coef Fsqd
_refine_ls_weighting_details 'calc w=1/[\s^2^(Fo^2^)+(0.0528P)^2^+5.0216P] where P=(Fo^2^+2Fc^2^)/3'
_refine_ls_weighting_scheme calc
_refine_ls_wR_factor_gt 0.1108
_refine_ls_wR_factor_ref 0.1275
_reflns_number_gt 6069
_reflns_number_total 8592
_reflns_threshold_expression >2sigma(I)
_cod_data_source_file c4dt02215g1.cif
_cod_data_source_block complex1
_cod_depositor_comments 'Adding full bibliography for 7032524--7032527.cif.'
_cod_original_cell_volume 2184.00(15)
_cod_original_sg_symbol_H-M P-1
_cod_database_code 7032525

loop_
_symmetry_equiv_pos_as_xyz
'x, y, z'
'-x, -y, -z'

loop_
_atom_site_label
_atom_site_type_symbol
_atom_site_fract_x
_atom_site_fract_y
_atom_site_fract_z
_atom_site_U_iso_or_equiv
_atom_site_adp_type
_atom_site_occupancy
_atom_site_symmetry_multiplicity
_atom_site_calc_flag
_atom_site_refinement_flags
_atom_site_disorder_assembly
_atom_site_disorder_group
O1W O 0.6949(3) 0.8325(4) 0.1692(3) 0.0578(12) Uani 1 1 d . . .
H1B H 0.6520 0.7611 0.1214 0.087 Uiso 1 1 d R . .
H1C H 0.7690 0.8451 0.1985 0.087 Uiso 1 1 d R . .
O2W O 0.4064(4) 0.3926(4) -0.0103(3) 0.0636(13) Uani 1 1 d . . .
H2A H 0.4262 0.3822 0.0420 0.095 Uiso 1 1 d R . .
H2B H 0.3322 0.3879 -0.0250 0.095 Uiso 1 1 d R . .
O3W O 0.4923(5) 0.3376(7) 0.1299(5) 0.079(2) Uani 0.70 1 d PU . .
O4W O 0.8219(7) 0.6528(6) 0.0881(5) 0.0397(18) Uani 0.50 1 d P . .
O5W O 0.6055(8) 0.9147(7) 0.0385(5) 0.0293(19) Uani 0.40 1 d P A 1
O6W O 0.4297(8) 0.0092(9) 0.0962(7) 0.048(3) Uani 0.40 1 d P B 1
Cu1 Cu 0.24380(5) 0.25849(5) 0.39635(4) 0.02061(14) Uani 1 1 d . . .
Cu2 Cu 0.08143(5) 0.00418(5) 0.21896(4) 0.01998(14) Uani 1 1 d D . .
Cu3 Cu 0.35150(5) 0.08769(6) 0.34618(4) 0.02734(16) Uani 1 1 d . C .
Cl1 Cl 0.3811(5) 0.2558(4) 0.2815(3) 0.0344(9) Uani 0.70 1 d P C 1
Cl1' Cl 0.3776(13) 0.2148(10) 0.2562(8) 0.050(3) Uani 0.30 1 d P C 2
P1 P -0.05070(10) -0.12605(10) 0.35539(8) 0.0180(2) Uani 1 1 d . . .
O1 O 0.1953(3) 0.0894(3) 0.3435(2) 0.0202(7) Uani 1 1 d D C .
H1A H 0.159(2) 0.055(3) 0.3758(11) 0.030 Uiso 1 1 d D . .
O2 O 0.0173(3) 0.1175(3) 0.2404(2) 0.0229(7) Uani 1 1 d . C .
O3 O 0.2820(3) -0.0567(4) 0.2345(2) 0.0439(10) Uani 1 1 d . . .
O4 O 0.3751(3) 0.2924(3) 0.4996(2) 0.0266(7) Uani 1 1 d . C .
O5 O -0.0677(3) -0.1225(3) 0.2606(2) 0.0258(7) Uani 1 1 d . C .
O6 O 0.0742(3) -0.0346(3) 0.42506(19) 0.0186(6) Uani 1 1 d . C .
O7 O -0.1533(3) -0.1082(3) 0.3981(2) 0.0241(7) Uani 1 1 d D C .
H7A H -0.125(4) -0.061(4) 0.4559(13) 0.036 Uiso 1 1 d D . .
N1 N 0.2464(3) 0.4137(3) 0.4528(3) 0.0243(9) Uani 1 1 d . C .
N2 N 0.0885(3) 0.2210(3) 0.3120(2) 0.0189(8) Uani 1 1 d . C .
N4 N -0.0116(3) -0.0865(3) 0.0866(2) 0.0225(8) Uani 1 1 d D C .
N5 N 0.1805(4) -0.0766(4) 0.1778(3) 0.0329(10) Uani 1 1 d . C .
N7 N 0.4975(3) 0.0733(3) 0.3890(2) 0.0306(10) Uani 1 1 d D . .
N8 N 0.4223(3) 0.2179(3) 0.4718(3) 0.0244(9) Uani 1 1 d . . .
C1 C 0.3305(4) 0.5088(4) 0.5293(3) 0.0297(11) Uani 1 1 d . . .
H1 H 0.4016 0.5083 0.5551 0.036 Uiso 1 1 calc R C .
C2 C 0.3145(4) 0.6076(4) 0.5709(3) 0.0301(11) Uani 1 1 d . C .
H2 H 0.3733 0.6722 0.6242 0.036 Uiso 1 1 calc R . .
C3 C 0.2096(5) 0.6083(4) 0.5316(3) 0.0304(11) Uani 1 1 d . . .
H3 H 0.1969 0.6736 0.5587 0.036 Uiso 1 1 calc R C .
C4 C 0.1232(4) 0.5119(4) 0.4518(3) 0.0273(11) Uani 1 1 d . C .
H4 H 0.0529 0.5121 0.4241 0.033 Uiso 1 1 calc R . .
C5 C 0.1434(4) 0.4155(4) 0.4142(3) 0.0209(10) Uani 1 1 d . . .
C6 C 0.0546(4) 0.3038(4) 0.3329(3) 0.0234(10) Uani 1 1 d . C .
N3 N -0.0645(4) 0.3696(3) 0.2555(3) 0.0343(10) Uani 1 1 d D C .
C7 C -0.0667(4) 0.2827(3) 0.2827(3) 0.0255(10) Uani 1 1 d D . .
C8 C -0.1723(3) 0.1828(4) 0.2657(3) 0.0333(12) Uani 1 1 d D C .
H8 H -0.1691 0.1252 0.2848 0.040 Uiso 1 1 calc R . .
C9 C -0.2828(4) 0.1675(5) 0.2204(4) 0.0459(15) Uani 1 1 d D . .
H9 H -0.3552 0.1006 0.2095 0.055 Uiso 1 1 calc R C .
C10 C -0.2848(5) 0.2525(4) 0.1913(4) 0.0495(16) Uani 1 1 d D C .
H10 H -0.3584 0.2443 0.1602 0.059 Uiso 1 1 calc R . .
C11 C -0.1759(3) 0.3496(4) 0.2092(4) 0.0446(15) Uani 1 1 d D . .
H11 H -0.1783 0.4060 0.1881 0.054 Uiso 1 1 calc R C .
C12 C -0.1101(3) -0.0831(4) 0.0417(3) 0.0280(11) Uani 1 1 d D . .
H12 H -0.1376 -0.0323 0.0755 0.034 Uiso 1 1 calc R C .
C13 C -0.1699(4) -0.1528(4) -0.0521(3) 0.0291(11) Uani 1 1 d D C .
H13 H -0.2372 -0.1494 -0.0815 0.035 Uiso 1 1 calc R . .
C14 C -0.1286(4) -0.2274(4) -0.1015(3) 0.0344(12) Uani 1 1 d D . .
H14 H -0.1682 -0.2753 -0.1650 0.041 Uiso 1 1 calc R C .
C15 C -0.0290(4) -0.2318(4) -0.0578(3) 0.0377(13) Uani 1 1 d D C .
H15 H -0.0005 -0.2818 -0.0915 0.045 Uiso 1 1 calc R . .
C16 C 0.0281(5) -0.1616(4) 0.0362(3) 0.0310(11) Uani 1 1 d D . .
C17 C 0.1376(6) -0.1542(5) 0.0922(4) 0.0438(15) Uani 1 1 d . C .
N6 N 0.2771(6) -0.2266(5) 0.0555(5) 0.035(2) Uani 0.50 1 d PG C 1
C18 C 0.1547(6) -0.2615(6) 0.0524(5) 0.031(3) Uani 0.50 1 d PG C 1
C19 C 0.0722(5) -0.3813(7) 0.0208(5) 0.039(3) Uani 0.50 1 d PG C 1
H19 H -0.0097 -0.4047 0.0187 0.047 Uiso 0.50 1 calc PR C 1
C20 C 0.1122(6) -0.4663(5) -0.0076(5) 0.048(3) Uani 0.50 1 d PG C 1
H20 H 0.0570 -0.5464 -0.0287 0.058 Uiso 0.50 1 calc PR C 1
C21 C 0.2346(7) -0.4313(6) -0.0044(5) 0.041(3) Uani 0.50 1 d PG C 1
H21 H 0.2614 -0.4882 -0.0235 0.049 Uiso 0.50 1 calc PR C 1
C22 C 0.3171(5) -0.3115(6) 0.0271(5) 0.035(3) Uani 0.50 1 d PG C 1
H22 H 0.3990 -0.2882 0.0292 0.042 Uiso 0.50 1 calc PR C 1
N6' N 0.1626(6) -0.3202(6) 0.0175(5) 0.041(2) Uani 0.50 1 d PG C 2
C18' C 0.2251(6) -0.1967(6) 0.0596(5) 0.033(3) Uani 0.50 1 d PG C 2
C19' C 0.3501(6) -0.1370(6) 0.0707(5) 0.041(3) Uani 0.50 1 d PG C 2
H19' H 0.3918 -0.0544 0.0988 0.050 Uiso 0.50 1 calc PR C 2
C20' C 0.4126(6) -0.2007(8) 0.0397(6) 0.060(4) Uani 0.50 1 d PG C 2
H20' H 0.4962 -0.1607 0.0471 0.072 Uiso 0.50 1 calc PR C 2
C21' C 0.3501(9) -0.3241(8) -0.0024(6) 0.066(5) Uani 0.50 1 d PG C 2
H21' H 0.3919 -0.3667 -0.0231 0.079 Uiso 0.50 1 calc PR C 2
C22' C 0.2251(9) -0.3839(6) -0.0135(6) 0.062(5) Uani 0.50 1 d PG C 2
H22' H 0.1833 -0.4664 -0.0417 0.074 Uiso 0.50 1 calc PR C 2
C23 C 0.5333(4) -0.0051(5) 0.3385(3) 0.0364(13) Uani 1 1 d D C .
H23 H 0.4906 -0.0533 0.2756 0.044 Uiso 1 1 calc R . .
C24 C 0.6314(4) -0.0142(5) 0.3792(3) 0.0416(14) Uani 1 1 d D . .
H24 H 0.6566 -0.0660 0.3436 0.050 Uiso 1 1 calc R C .
C25 C 0.6916(4) 0.0541(4) 0.4730(3) 0.0404(14) Uani 1 1 d D C .
H25 H 0.7567 0.0472 0.5017 0.048 Uiso 1 1 calc R . .
C26 C 0.6554(4) 0.1325(4) 0.5244(4) 0.0361(13) Uani 1 1 d D . .
H26 H 0.6955 0.1782 0.5880 0.043 Uiso 1 1 calc R C .
C27 C 0.5600(4) 0.1435(4) 0.4818(3) 0.0284(11) Uani 1 1 d D C .
C28 C 0.5147(4) 0.2270(4) 0.5276(3) 0.0272(11) Uani 1 1 d . C .
N9 N 0.6936(3) 0.3706(4) 0.6579(3) 0.0417(11) Uani 1 1 d D C .
C29 C 0.5693(3) 0.3113(4) 0.6281(3) 0.0293(11) Uani 1 1 d D . .
C30 C 0.4981(5) 0.3259(5) 0.6854(3) 0.0465(15) Uani 1 1 d D C .
H30 H 0.4131 0.2849 0.6617 0.056 Uiso 1 1 calc R . .
C31 C 0.5527(5) 0.4012(6) 0.7777(4) 0.0627(19) Uani 1 1 d D . .
H31 H 0.5052 0.4110 0.8179 0.075 Uiso 1 1 calc R C .
C32 C 0.6773(4) 0.4621(5) 0.8107(4) 0.0507(16) Uani 1 1 d D C .
H32 H 0.7161 0.5136 0.8736 0.061 Uiso 1 1 calc R . .
C33 C 0.7439(5) 0.4462(5) 0.7500(3) 0.0507(16) Uani 1 1 d D . .
H33 H 0.8290 0.4897 0.7728 0.061 Uiso 1 1 calc R C .
C34 C -0.0741(4) -0.2723(4) 0.3432(4) 0.0345(12) Uani 1 1 d . C .
C35 C -0.2091(5) -0.3641(5) 0.2914(6) 0.066(2) Uani 1 1 d . . .
H35A H -0.2606 -0.3427 0.3261 0.098 Uiso 1 1 calc R C .
H35B H -0.2210 -0.4412 0.2858 0.098 Uiso 1 1 calc R . .
H35C H -0.2300 -0.3658 0.2300 0.098 Uiso 1 1 calc R . .
C36 C -0.0435(6) -0.2712(6) 0.4413(5) 0.0586(19) Uani 1 1 d . . .
H36A H 0.0407 -0.2144 0.4747 0.088 Uiso 1 1 calc R C .
H36B H -0.0566 -0.3488 0.4353 0.088 Uiso 1 1 calc R . .
H36C H -0.0955 -0.2497 0.4753 0.088 Uiso 1 1 calc R . .
C37 C 0.0108(5) -0.3036(5) 0.2896(4) 0.0455(15) Uani 1 1 d . . .
H37A H 0.0945 -0.2450 0.3230 0.068 Uiso 1 1 calc R C .
H37B H -0.0091 -0.3052 0.2281 0.068 Uiso 1 1 calc R . .
H37C H 0.0003 -0.3803 0.2842 0.068 Uiso 1 1 calc R . .

loop_
_atom_site_aniso_label
_atom_site_aniso_U_11
_atom_site_aniso_U_22
_atom_site_aniso_U_33
_atom_site_aniso_U_23
_atom_site_aniso_U_13
_atom_site_aniso_U_12
O1W 0.031(2) 0.088(3) 0.031(2) 0.022(2) -0.0018(17) 0.011(2)
O2W 0.069(3) 0.048(3) 0.051(3) 0.020(2) -0.013(2) 0.016(2)
O3W 0.029(3) 0.144(5) 0.116(5) 0.117(4) 0.026(3) 0.037(3)
O4W 0.050(5) 0.036(4) 0.034(4) 0.010(3) 0.011(4) 0.025(4)
O5W 0.036(5) 0.029(5) 0.022(4) 0.006(4) 0.003(4) 0.019(4)
O6W 0.028(5) 0.052(6) 0.058(6) 0.024(5) 0.004(5) 0.015(5)
Cu1 0.0194(3) 0.0237(3) 0.0192(3) 0.0072(2) 0.0008(2) 0.0131(2)
Cu2 0.0200(3) 0.0235(3) 0.0165(3) 0.0054(2) 0.0027(2) 0.0131(2)
Cu3 0.0223(3) 0.0424(4) 0.0257(3) 0.0146(3) 0.0060(2) 0.0226(3)
Cl1 0.0241(14) 0.051(3) 0.028(2) 0.0220(17) 0.0037(15) 0.0135(19)
Cl1' 0.037(3) 0.060(7) 0.037(6) 0.034(5) -0.003(4) 0.003(5)
P1 0.0202(6) 0.0197(6) 0.0148(5) 0.0044(5) 0.0028(5) 0.0127(5)
O1 0.0179(16) 0.0233(17) 0.0194(16) 0.0083(13) 0.0019(13) 0.0111(13)
O2 0.0247(17) 0.0218(17) 0.0172(15) 0.0016(13) -0.0026(13) 0.0138(14)
O3 0.049(2) 0.074(3) 0.0234(19) 0.0106(19) 0.0084(17) 0.051(2)
O4 0.0242(17) 0.0293(18) 0.0293(18) 0.0114(15) 0.0014(14) 0.0176(15)
O5 0.0228(17) 0.039(2) 0.0145(15) 0.0101(14) 0.0021(13) 0.0150(15)
O6 0.0187(15) 0.0218(16) 0.0130(14) 0.0029(13) 0.0016(12) 0.0114(13)
O7 0.0206(17) 0.0300(19) 0.0177(16) 0.0026(14) 0.0028(14) 0.0144(15)
N1 0.022(2) 0.022(2) 0.021(2) 0.0060(17) 0.0015(17) 0.0069(17)
N2 0.0193(19) 0.020(2) 0.0144(18) 0.0045(16) 0.0001(15) 0.0104(16)
N4 0.027(2) 0.021(2) 0.0176(19) 0.0069(16) 0.0061(16) 0.0103(17)
N5 0.037(2) 0.051(3) 0.025(2) 0.014(2) 0.0100(19) 0.034(2)
N7 0.026(2) 0.046(3) 0.036(2) 0.024(2) 0.0130(19) 0.025(2)
N8 0.0178(19) 0.033(2) 0.027(2) 0.0148(18) 0.0034(17) 0.0144(18)
C1 0.024(3) 0.028(3) 0.030(3) 0.011(2) 0.002(2) 0.009(2)
C2 0.030(3) 0.025(3) 0.029(3) 0.009(2) 0.007(2) 0.009(2)
C3 0.036(3) 0.025(3) 0.026(3) 0.006(2) 0.007(2) 0.014(2)
C4 0.030(3) 0.026(3) 0.028(3) 0.010(2) 0.006(2) 0.017(2)
C5 0.020(2) 0.023(2) 0.021(2) 0.010(2) 0.0039(19) 0.0102(19)
C6 0.026(2) 0.031(3) 0.018(2) 0.012(2) 0.005(2) 0.017(2)
N3 0.043(3) 0.030(2) 0.028(2) 0.0062(19) -0.004(2) 0.024(2)
C7 0.030(3) 0.026(3) 0.024(2) 0.006(2) 0.007(2) 0.020(2)
C8 0.031(3) 0.041(3) 0.036(3) 0.017(3) 0.010(2) 0.023(3)
C9 0.030(3) 0.054(4) 0.054(4) 0.019(3) 0.009(3) 0.023(3)
C10 0.038(3) 0.053(4) 0.051(4) 0.009(3) -0.011(3) 0.032(3)
C11 0.053(4) 0.040(3) 0.040(3) 0.007(3) -0.007(3) 0.034(3)
C12 0.024(2) 0.033(3) 0.025(2) 0.012(2) 0.007(2) 0.012(2)
C13 0.026(3) 0.028(3) 0.022(2) 0.006(2) 0.003(2) 0.008(2)
C14 0.045(3) 0.026(3) 0.018(2) 0.008(2) 0.003(2) 0.006(2)
C15 0.061(4) 0.034(3) 0.020(3) 0.008(2) 0.016(3) 0.026(3)
C16 0.047(3) 0.032(3) 0.022(2) 0.012(2) 0.012(2) 0.024(3)
C17 0.068(4) 0.062(4) 0.021(3) 0.013(3) 0.015(3) 0.050(3)
N6 0.043(6) 0.042(6) 0.022(5) 0.011(4) 0.013(4) 0.023(5)
C18 0.035(7) 0.044(8) 0.020(6) 0.006(6) 0.011(5) 0.027(6)
C19 0.042(7) 0.046(7) 0.021(5) 0.004(5) 0.009(5) 0.021(6)
C20 0.067(9) 0.038(7) 0.026(6) 0.005(5) 0.005(6) 0.022(6)
C21 0.068(9) 0.058(9) 0.017(5) 0.018(6) 0.007(5) 0.048(7)
C22 0.051(8) 0.053(8) 0.019(6) 0.010(6) 0.019(6) 0.042(7)
N6' 0.067(7) 0.035(6) 0.037(6) 0.019(5) 0.027(5) 0.031(6)
C18' 0.040(7) 0.050(8) 0.013(5) 0.003(5) 0.002(5) 0.034(7)
C19' 0.031(6) 0.051(8) 0.034(6) 0.005(6) 0.006(5) 0.023(6)
C20' 0.058(8) 0.095(12) 0.042(7) 0.015(8) 0.021(6) 0.056(9)
C21' 0.102(13) 0.105(14) 0.038(9) 0.028(9) 0.039(8) 0.087(12)
C22' 0.121(15) 0.063(11) 0.052(10) 0.039(8) 0.049(10) 0.071(11)
C23 0.036(3) 0.051(3) 0.040(3) 0.025(3) 0.016(3) 0.030(3)
C24 0.032(3) 0.053(4) 0.064(4) 0.037(3) 0.020(3) 0.030(3)
C25 0.022(3) 0.044(3) 0.069(4) 0.034(3) 0.007(3) 0.020(3)
C26 0.025(3) 0.036(3) 0.049(3) 0.024(3) 0.002(2) 0.013(2)
C27 0.018(2) 0.034(3) 0.039(3) 0.022(2) 0.005(2) 0.013(2)
C28 0.020(2) 0.030(3) 0.034(3) 0.017(2) 0.006(2) 0.011(2)
N9 0.030(2) 0.044(3) 0.046(3) 0.022(2) 0.002(2) 0.014(2)
C29 0.021(2) 0.030(3) 0.035(3) 0.015(2) 0.001(2) 0.011(2)
C30 0.034(3) 0.049(4) 0.046(4) 0.010(3) 0.004(3) 0.019(3)
C31 0.049(4) 0.071(5) 0.044(4) 0.009(3) 0.010(3) 0.018(4)
C32 0.044(4) 0.053(4) 0.035(3) 0.010(3) -0.004(3) 0.015(3)
C33 0.035(3) 0.044(4) 0.050(4) 0.014(3) -0.005(3) 0.007(3)
C34 0.023(3) 0.021(3) 0.057(4) 0.012(2) 0.008(2) 0.012(2)
C35 0.028(3) 0.022(3) 0.122(6) 0.006(4) 0.006(4) 0.012(3)
C36 0.053(4) 0.070(5) 0.102(6) 0.073(4) 0.038(4) 0.040(4)
C37 0.034(3) 0.027(3) 0.065(4) 0.001(3) 0.008(3) 0.021(3)

loop_
_atom_type_symbol
_atom_type_description
_atom_type_scat_dispersion_real
_atom_type_scat_dispersion_imag
_atom_type_scat_source
C C 0.0033 0.0016 'International Tables Vol C Tables 4.2.6.8 and 6.1.1.4'
H H 0.0000 0.0000 'International Tables Vol C Tables 4.2.6.8 and 6.1.1.4'
Cl Cl 0.1484 0.1585 'International Tables Vol C Tables 4.2.6.8 and 6.1.1.4'
Cu Cu 0.3201 1.2651 'International Tables Vol C Tables 4.2.6.8 and 6.1.1.4'
N N 0.0061 0.0033 'International Tables Vol C Tables 4.2.6.8 and 6.1.1.4'
O O 0.0106 0.0060 'International Tables Vol C Tables 4.2.6.8 and 6.1.1.4'
P P 0.1023 0.0942 'International Tables Vol C Tables 4.2.6.8 and 6.1.1.4'

loop_
_geom_angle_atom_site_label_1
_geom_angle_atom_site_label_2
_geom_angle_atom_site_label_3
_geom_angle
H1B O1W H1C 112.8
H2A O2W H2B 115.6
O4 Cu1 O1 92.62(12)
O4 Cu1 N1 95.00(14)
O1 Cu1 N1 164.14(14)
O4 Cu1 N2 166.99(14)
O1 Cu1 N2 88.07(13)
N1 Cu1 N2 81.41(15)
O4 Cu1 Cl1 91.62(15)
O1 Cu1 Cl1 80.97(14)
N1 Cu1 Cl1 112.63(15)
N2 Cu1 Cl1 101.32(16)
O4 Cu1 Cu3 66.83(9)
O1 Cu1 Cu3 38.63(9)
N1 Cu1 Cu3 156.40(11)
N2 Cu1 Cu3 119.61(10)
Cl1 Cu1 Cu3 55.90(12)
O1 Cu2 O2 92.66(12)
O1 Cu2 N4 170.45(13)
O2 Cu2 N4 94.85(12)
O1 Cu2 N5 89.63(15)
O2 Cu2 N5 160.49(16)
N4 Cu2 N5 81.33(15)
O1 Cu2 O5 94.06(12)
O2 Cu2 O5 94.00(12)
N4 Cu2 O5 91.29(13)
N5 Cu2 O5 105.17(15)
O3 Cu3 O1 93.54(13)
O3 Cu3 N7 93.88(14)
O1 Cu3 N7 158.87(14)
O3 Cu3 N8 170.12(16)
O1 Cu3 N8 88.75(14)
N7 Cu3 N8 80.81(14)
O3 Cu3 Cl1' 93.2(2)
O1 Cu3 Cl1' 84.1(3)
N7 Cu3 Cl1' 115.2(4)
N8 Cu3 Cl1' 96.6(2)
O3 Cu3 Cl1 103.95(14)
O1 Cu3 Cl1 79.62(15)
N7 Cu3 Cl1 117.54(17)
N8 Cu3 Cl1 85.91(14)
Cl1' Cu3 Cl1 11.5(3)
O3 Cu3 Cu1 124.97(10)
O1 Cu3 Cu1 38.62(9)
N7 Cu3 Cu1 140.93(11)
N8 Cu3 Cu1 61.36(10)
Cl1' Cu3 Cu1 63.9(3)
Cl1 Cu3 Cu1 54.32(10)
Cu1 Cl1 Cu3 69.79(15)
O5 P1 O6 114.46(18)
O5 P1 O7 109.38(17)
O6 P1 O7 108.96(16)
O5 P1 C34 109.6(2)
O6 P1 C34 108.4(2)
O7 P1 C34 105.7(2)
Cu2 O1 Cu1 113.36(14)
Cu2 O1 Cu3 112.77(15)
Cu1 O1 Cu3 102.75(13)
Cu2 O1 H1A 104.9(10)
Cu1 O1 H1A 112(3)
Cu3 O1 H1A 111(3)
N2 O2 Cu2 114.6(2)
N5 O3 Cu3 113.7(3)
N8 O4 Cu1 110.3(2)
P1 O5 Cu2 124.06(17)
P1 O7 H7A 112(4)
C1 N1 C5 118.9(4)
C1 N1 Cu1 126.8(3)
C5 N1 Cu1 113.8(3)
C6 N2 O2 120.0(4)
C6 N2 Cu1 116.0(3)
O2 N2 Cu1 124.0(3)
C12 N4 C16 118.5(4)
C12 N4 Cu2 126.9(3)
C16 N4 Cu2 114.5(2)
C17 N5 O3 121.2(4)
C17 N5 Cu2 115.6(3)
O3 N5 Cu2 123.2(3)
C23 N7 C27 119.2(4)
C23 N7 Cu3 126.7(3)
C27 N7 Cu3 113.8(2)
C28 N8 O4 121.3(4)
C28 N8 Cu3 117.3(3)
O4 N8 Cu3 121.4(3)
N1 C1 C2 122.0(4)
N1 C1 H1 119.0
C2 C1 H1 119.0
C3 C2 C1 118.7(5)
C3 C2 H2 120.6
C1 C2 H2 120.6
C2 C3 C4 120.0(5)
C2 C3 H3 120.0
C4 C3 H3 120.0
C5 C4 C3 118.7(4)
C5 C4 H4 120.6
C3 C4 H4 120.6
N1 C5 C4 121.7(4)
N1 C5 C6 114.2(4)
C4 C5 C6 124.0(4)
N2 C6 C5 114.2(4)
N2 C6 C7 121.7(4)
C5 C6 C7 123.9(4)
C11 N3 C7 115.0(4)
N3 C7 C8 123.1(4)
N3 C7 C6 115.2(3)
C8 C7 C6 121.7(3)
C7 C8 C9 119.9(4)
C7 C8 H8 120.0
C9 C8 H8 120.0
C10 C9 C8 118.9(5)
C10 C9 H9 120.5
C8 C9 H9 120.5
C11 C10 C9 118.4(5)
C11 C10 H10 120.8
C9 C10 H10 120.8
N3 C11 C10 124.7(5)
N3 C11 H11 117.7
C10 C11 H11 117.7
N4 C12 C13 121.8(4)
N4 C12 H12 119.1
C13 C12 H12 119.1
C14 C13 C12 118.7(4)
C14 C13 H13 120.6
C12 C13 H13 120.6
C13 C14 C15 120.4(4)
C13 C14 H14 119.8
C15 C14 H14 119.8
C14 C15 C16 119.3(4)
C14 C15 H15 120.3
C16 C15 H15 120.3
N4 C16 C15 121.2(4)
N4 C16 C17 113.2(3)
C15 C16 C17 125.6(4)
N5 C17 C16 115.0(4)
N5 C17 C18' 113.5(5)
C16 C17 C18' 129.1(5)
N5 C17 C18 127.7(5)
C16 C17 C18 113.8(5)
C18 N6 C22 120.0
N6 C18 C19 120.0
N6 C18 C17 109.4(5)
C19 C18 C17 130.5(5)
C20 C19 C18 120.0
C20 C19 H19 120.0
C18 C19 H19 120.0
C19 C20 C21 120.0
C19 C20 H20 120.0
C21 C20 H20 120.0
C22 C21 C20 120.0
C22 C21 H21 120.0
C20 C21 H21 120.0
C21 C22 N6 120.0
C21 C22 H22 120.0
N6 C22 H22 120.0
C18' N6' C22' 120.0
N6' C18' C19' 120.0
N6' C18' C17 107.8(5)
C19' C18' C17 132.0(5)
C18' C19' C20' 120.0
C18' C19' H19' 120.0
C20' C19' H19' 120.0
C21' C20' C19' 120.0
C21' C20' H20' 120.0
C19' C20' H20' 120.0
C20' C21' C22' 120.0
C20' C21' H21' 120.0
C22' C21' H21' 120.0
C21' C22' N6' 120.0
C21' C22' H22' 120.0
N6' C22' H22' 120.0
N7 C23 C24 121.2(4)
N7 C23 H23 119.4
C24 C23 H23 119.4
C25 C24 C23 119.3(5)
C25 C24 H24 120.3
C23 C24 H24 120.3
C24 C25 C26 119.8(4)
C24 C25 H25 120.1
C26 C25 H25 120.1
C27 C26 C25 120.1(4)
C27 C26 H26 119.9
C25 C26 H26 119.9
N7 C27 C26 120.3(4)
N7 C27 C28 113.9(3)
C26 C27 C28 125.8(4)
N8 C28 C27 113.2(4)
N8 C28 C29 123.9(4)
C27 C28 C29 122.9(4)
C29 N9 C33 115.5(4)
N9 C29 C30 123.1(4)
N9 C29 C28 115.3(4)
C30 C29 C28 121.6(4)
C29 C30 C31 119.3(5)
C29 C30 H30 120.3
C31 C30 H30 120.3
C32 C31 C30 119.5(5)
C32 C31 H31 120.2
C30 C31 H31 120.2
C33 C32 C31 118.7(5)
C33 C32 H32 120.6
C31 C32 H32 120.6
N9 C33 C32 123.8(5)
N9 C33 H33 118.1
C32 C33 H33 118.1
C37 C34 C35 110.9(5)
C37 C34 C36 109.6(4)
C35 C34 C36 108.3(5)
C37 C34 P1 109.0(4)
C35 C34 P1 109.9(4)
C36 C34 P1 109.1(4)
C34 C35 H35A 109.5
C34 C35 H35B 109.5
H35A C35 H35B 109.5
C34 C35 H35C 109.5
H35A C35 H35C 109.5
H35B C35 H35C 109.5
C34 C36 H36A 109.5
C34 C36 H36B 109.5
H36A C36 H36B 109.5
C34 C36 H36C 109.5
H36A C36 H36C 109.5
H36B C36 H36C 109.5
C34 C37 H37A 109.5
C34 C37 H37B 109.5
H37A C37 H37B 109.5
C34 C37 H37C 109.5
H37A C37 H37C 109.5
H37B C37 H37C 109.5

loop_
_geom_bond_atom_site_label_1
_geom_bond_atom_site_label_2
_geom_bond_distance
O1W H1B 0.8934
O1W H1C 0.9002
O2W H2A 0.8998
O2W H2B 0.8945
Cu1 O4 1.946(3)
Cu1 O1 1.947(3)
Cu1 N1 1.973(4)
Cu1 N2 1.977(3)
Cu1 Cl1 2.633(5)
Cu1 Cu3 3.0418(8)
Cu2 O1 1.930(3)
Cu2 O2 1.945(3)
Cu2 N4 1.950(3)
Cu2 N5 1.982(4)
Cu2 O5 2.293(3)
Cu3 O3 1.920(4)
Cu3 O1 1.947(3)
Cu3 N7 1.963(4)
Cu3 N8 1.963(4)
Cu3 Cl1' 2.504(14)
Cu3 Cl1 2.684(6)
P1 O5 1.499(3)
P1 O6 1.520(3)
P1 O7 1.576(3)
P1 C34 1.811(5)
O1 H1A 0.850(10)
O2 N2 1.322(4)
O3 N5 1.328(5)
O4 N8 1.338(5)
O7 H7A 0.850(14)
N1 C1 1.344(6)
N1 C5 1.361(6)
N2 C6 1.304(6)
N4 C12 1.362(3)
N4 C16 1.367(3)
N5 C17 1.288(6)
N7 C23 1.365(3)
N7 C27 1.369(3)
N8 C28 1.295(6)
C1 C2 1.384(7)
C1 H1 0.9300
C2 C3 1.379(7)
C2 H2 0.9300
C3 C4 1.384(7)
C3 H3 0.9300
C4 C5 1.378(6)
C4 H4 0.9300
C5 C6 1.482(6)
C6 C7 1.484(6)
N3 C11 1.360(3)
N3 C7 1.361(3)
C7 C8 1.368(3)
C8 C9 1.371(3)
C8 H8 0.9300
C9 C10 1.369(3)
C9 H9 0.9300
C10 C11 1.368(3)
C10 H10 0.9300
C11 H11 0.9300
C12 C13 1.374(3)
C12 H12 0.9300
C13 C14 1.373(3)
C13 H13 0.9300
C14 C15 1.373(3)
C14 H14 0.9300
C15 C16 1.373(3)
C15 H15 0.9300
C16 C17 1.478(7)
C17 C18' 1.489(7)
C17 C18 1.489(7)
N6 C18 1.3900
N6 C22 1.3900
C18 C19 1.3900
C19 C20 1.3900
C19 H19 0.9300
C20 C21 1.3900
C20 H20 0.9300
C21 C22 1.3900
C21 H21 0.9300
C22 H22 0.9300
N6' C18' 1.3900
N6' C22' 1.3900
C18' C19' 1.3900
C19' C20' 1.3900
C19' H19' 0.9300
C20' C21' 1.3900
C20' H20' 0.9300
C21' C22' 1.3900
C21' H21' 0.9300
C22' H22' 0.9300
C23 C24 1.375(3)
C23 H23 0.9300
C24 C25 1.373(3)
C24 H24 0.9300
C25 C26 1.374(3)
C25 H25 0.9300
C26 C27 1.373(3)
C26 H26 0.9300
C27 C28 1.478(6)
C28 C29 1.486(7)
N9 C29 1.356(3)
N9 C33 1.356(3)
C29 C30 1.361(3)
C30 C31 1.362(3)
C30 H30 0.9300
C31 C32 1.361(3)
C31 H31 0.9300
C32 C33 1.359(3)
C32 H32 0.9300
C33 H33 0.9300
C34 C37 1.532(7)
C34 C35 1.536(7)
C34 C36 1.538(8)
C35 H35A 0.9600
C35 H35B 0.9600
C35 H35C 0.9600
C36 H36A 0.9600
C36 H36B 0.9600
C36 H36C 0.9600
C37 H37A 0.9600
C37 H37B 0.9600
C37 H37C 0.9600
